data_7225709
loop_
_publ_author_name
'Pazos, Gonzalo'
'P\'erez, Manuel'
'G\'andara, Zoila'
'G\'omez, Generosa'
'Fall, Yagamare'

_publ_section_title
;
 [3,3]-Sigmatropic rearrangement mediated synthesis of chiral building
 blocks for the preparation of Gemini and its analogs
;
_journal_issue 66
_journal_name_full 'RSC Adv.'
_journal_page_first 61073
_journal_paper_doi 10.1039/C6RA08789B
_journal_volume 6
_journal_year 2016
_chemical_absolute_configuration syn
_chemical_formula_sum 'C20 H40 O3 Si'
_chemical_formula_weight 356.61
_chemical_name_systematic
; 
 ? 
;
_space_group_IT_number 19
_symmetry_cell_setting orthorhombic
_symmetry_space_group_name_Hall 'P 2ac 2ab'
_symmetry_space_group_name_H-M 'P 21 21 21'
_atom_sites_solution_hydrogens geom
_atom_sites_solution_primary direct
_atom_sites_solution_secondary difmap
_audit_creation_method SHELXL-97
_audit_update_record
;
2014-08-01 deposited with the CCDC.
2016-06-17 downloaded from the CCDC.
;
_cell_angle_alpha 90.00
_cell_angle_beta 90.00
_cell_angle_gamma 90.00
_cell_formula_units_Z 4
_cell_length_a 7.199(3)
_cell_length_b 11.837(5)
_cell_length_c 25.842(10)
_cell_measurement_reflns_used 3495
_cell_measurement_temperature 293(2)
_cell_measurement_theta_max 22.16
_cell_measurement_theta_min 2.33
_cell_volume 2202.1(16)
_computing_cell_refinement 'Bruker SMART'
_computing_data_collection 'Bruker SMART'
_computing_data_reduction 'Bruker SAINT'
_computing_molecular_graphics 'Bruker SHELXTL'
_computing_publication_material 'Bruker SHELXTL'
_computing_structure_refinement 'SHELXL-97 (Sheldrick, 1997)'
_computing_structure_solution 'SHELXS-97 (Sheldrick, 1990)'
_diffrn_ambient_temperature 293(2)
_diffrn_measured_fraction_theta_full 0.999
_diffrn_measured_fraction_theta_max 0.988
_diffrn_measurement_device_type 'CCD area detector'
_diffrn_measurement_method 'phi and omega scans'
_diffrn_radiation_monochromator graphite
_diffrn_radiation_source 'fine-focus sealed tube'
_diffrn_radiation_type MoK\a
_diffrn_radiation_wavelength 0.71073
_diffrn_reflns_av_R_equivalents 0.0429
_diffrn_reflns_av_sigmaI/netI 0.0575
_diffrn_reflns_limit_h_max 9
_diffrn_reflns_limit_h_min -7
_diffrn_reflns_limit_k_max 15
_diffrn_reflns_limit_k_min -15
_diffrn_reflns_limit_l_max 33
_diffrn_reflns_limit_l_min -33
_diffrn_reflns_number 14303
_diffrn_reflns_theta_full 25.00
_diffrn_reflns_theta_max 28.03
_diffrn_reflns_theta_min 2.33
_exptl_absorpt_coefficient_mu 0.120
_exptl_absorpt_correction_T_max 1.0000
_exptl_absorpt_correction_T_min 0.6936
_exptl_absorpt_correction_type multi-scan
_exptl_crystal_colour colourless
_exptl_crystal_density_diffrn 1.076
_exptl_crystal_density_method 'not measured'
_exptl_crystal_description plate
_exptl_crystal_F_000 792
_exptl_crystal_size_max 0.47
_exptl_crystal_size_mid 0.45
_exptl_crystal_size_min 0.13
_refine_diff_density_max 0.122
_refine_diff_density_min -0.171
_refine_diff_density_rms 0.034
_refine_ls_abs_structure_details 'Flack H D (1983), Acta Cryst. A39, 876-881'
_refine_ls_abs_structure_Flack -0.19(16)
_refine_ls_extinction_method none
_refine_ls_goodness_of_fit_ref 0.997
_refine_ls_hydrogen_treatment mixed
_refine_ls_matrix_type full
_refine_ls_number_parameters 272
_refine_ls_number_reflns 5167
_refine_ls_number_restraints 2
_refine_ls_restrained_S_all 0.997
_refine_ls_R_factor_all 0.0960
_refine_ls_R_factor_gt 0.0435
_refine_ls_shift/su_max 0.006
_refine_ls_shift/su_mean 0.002
_refine_ls_structure_factor_coef Fsqd
_refine_ls_weighting_details 'calc w=1/[\s^2^(Fo^2^)+(0.0473P)^2^+0.1390P] where P=(Fo^2^+2Fc^2^)/3'
_refine_ls_weighting_scheme calc
_refine_ls_wR_factor_gt 0.0932
_refine_ls_wR_factor_ref 0.1149
_reflns_number_gt 3101
_reflns_number_total 5167
_reflns_threshold_expression >2sigma(I)
_cod_data_source_file c6ra08789b2.cif
_cod_data_source_block yf07221s
_cod_depositor_comments
;
The following automatic conversions were performed:

'_symmetry_cell_setting' value 'Orthorhombic' changed to
'orthorhombic' according to
/usr/data/users/saulius/crontab/automatic-downloads/rss-feeds/RSC/lib/dictionaries/cif_core.dic
dictionary named 'cif_core.dic' version 2.4.2 from 2011-04-26.

Automatic conversion script
Id: cif_fix_values 4268 2015-11-12 08:31:59Z antanas 
;
_cod_original_cell_volume 2202.3(15)
_cod_original_sg_symbol_H-M P2(1)2(1)2(1)
_cod_database_code 7225709

loop_
_symmetry_equiv_pos_as_xyz
'x, y, z'
'-x+1/2, -y, z+1/2'
'-x, y+1/2, -z+1/2'
'x+1/2, -y+1/2, -z'

loop_
_atom_site_label
_atom_site_type_symbol
_atom_site_fract_x
_atom_site_fract_y
_atom_site_fract_z
_atom_site_U_iso_or_equiv
_atom_site_adp_type
_atom_site_occupancy
_atom_site_symmetry_multiplicity
_atom_site_calc_flag
_atom_site_refinement_flags
_atom_site_disorder_assembly
_atom_site_disorder_group
C1A C 0.6919(7) 0.7985(3) 0.90165(18) 0.0986(13) Uani 0.85 1 d P A 1
H1A H 0.7503 0.8656 0.9147 0.148 Uiso 0.85 1 calc PR A 1
H1B H 0.5752 0.7874 0.9188 0.148 Uiso 0.85 1 calc PR A 1
H1C H 0.6713 0.8063 0.8651 0.148 Uiso 0.85 1 calc PR A 1
C2A C 0.8569(6) 0.6799(4) 0.97092(11) 0.1334(15) Uani 0.85 1 d P A 1
H2A H 0.9415 0.6181 0.9759 0.200 Uiso 0.85 1 calc PR A 1
H2B H 0.7422 0.6640 0.9884 0.200 Uiso 0.85 1 calc PR A 1
H2C H 0.9103 0.7477 0.9848 0.200 Uiso 0.85 1 calc PR A 1
C3A C 1.0063(5) 0.7132(3) 0.88484(15) 0.1013(10) Uani 0.85 1 d P A 1
H3A H 0.9880 0.7169 0.8481 0.152 Uiso 0.85 1 calc PR A 1
H3B H 1.0873 0.6513 0.8929 0.152 Uiso 0.85 1 calc PR A 1
H3C H 1.0612 0.7825 0.8967 0.152 Uiso 0.85 1 calc PR A 1
C4A C 0.8189(5) 0.6958(3) 0.91168(12) 0.0721(9) Uani 0.85 1 d P A 1
C5A C 0.4889(5) 0.5332(3) 0.92324(10) 0.0924(10) Uani 0.85 1 d P A 1
H5A H 0.4132 0.5999 0.9242 0.139 Uiso 0.85 1 calc PR A 1
H5B H 0.5192 0.5107 0.9579 0.139 Uiso 0.85 1 calc PR A 1
H5C H 0.4221 0.4734 0.9064 0.139 Uiso 0.85 1 calc PR A 1
C6A C 0.8673(7) 0.4402(4) 0.89020(16) 0.0911(12) Uani 0.85 1 d P A 1
H6A H 0.8071 0.3748 0.8761 0.137 Uiso 0.85 1 calc PR A 1
H6B H 0.9000 0.4261 0.9256 0.137 Uiso 0.85 1 calc PR A 1
H6C H 0.9775 0.4564 0.8707 0.137 Uiso 0.85 1 calc PR A 1
Si7A Si 0.70654(13) 0.56334(8) 0.88682(3) 0.0593(2) Uani 0.85 1 d P A 1
C1B C 0.940(4) 0.494(2) 0.9065(11) 0.095(8) Uani 0.15 1 d P A 2
H1D H 0.9827 0.4830 0.8717 0.143 Uiso 0.15 1 calc PR A 2
H1E H 0.8385 0.4433 0.9134 0.143 Uiso 0.15 1 calc PR A 2
H1F H 1.0391 0.4794 0.9303 0.143 Uiso 0.15 1 calc PR A 2
C2B C 0.8569(6) 0.6799(4) 0.97092(11) 0.1334(15) Uani 0.15 1 d P A 2
H2D H 0.8568 0.6223 0.9971 0.200 Uiso 0.15 1 calc PR A 2
H2E H 0.7442 0.7229 0.9732 0.200 Uiso 0.15 1 calc PR A 2
H2F H 0.9615 0.7289 0.9760 0.200 Uiso 0.15 1 calc PR A 2
C3B C 1.0063(5) 0.7132(3) 0.88484(15) 0.1013(10) Uani 0.15 1 d P A 2
H3D H 0.9741 0.7878 0.8964 0.152 Uiso 0.15 1 calc PR A 2
H3E H 0.9906 0.7085 0.8480 0.152 Uiso 0.15 1 calc PR A 2
H3F H 1.1334 0.6977 0.8935 0.152 Uiso 0.15 1 calc PR A 2
C4B C 0.871(3) 0.6204(16) 0.9132(7) 0.070(5) Uani 0.15 1 d P A 2
C5B C 0.4889(5) 0.5332(3) 0.92324(10) 0.0924(10) Uani 0.15 1 d P A 2
H5D H 0.5407 0.4592 0.9185 0.139 Uiso 0.15 1 calc PR A 2
H5E H 0.3651 0.5350 0.9094 0.139 Uiso 0.15 1 calc PR A 2
H5F H 0.4854 0.5508 0.9595 0.139 Uiso 0.15 1 calc PR A 2
C6B C 0.554(3) 0.7856(18) 0.8960(11) 0.101(9) Uani 0.15 1 d P A 2
H6D H 0.6442 0.8295 0.9146 0.151 Uiso 0.15 1 calc PR A 2
H6E H 0.4397 0.7841 0.9151 0.151 Uiso 0.15 1 calc PR A 2
H6F H 0.5330 0.8189 0.8626 0.151 Uiso 0.15 1 calc PR A 2
Si7B Si 0.6398(7) 0.6423(4) 0.88789(18) 0.0629(12) Uani 0.15 1 d P A 2
O8 O 0.6566(2) 0.59440(12) 0.82604(5) 0.0596(4) Uani 1 1 d . . .
C8 C 0.5655(3) 0.51676(18) 0.79222(8) 0.0535(6) Uani 1 1 d . A .
H8 H 0.5664 0.4419 0.8084 0.064 Uiso 1 1 calc R . .
C9 C 0.3652(3) 0.5512(2) 0.78296(9) 0.0628(6) Uani 1 1 d . . .
H9A H 0.2996 0.4891 0.7667 0.075 Uiso 1 1 calc R A .
H9B H 0.3061 0.5662 0.8160 0.075 Uiso 1 1 calc R . .
C11 C 0.3495(3) 0.6551(2) 0.74901(9) 0.0618(6) Uani 1 1 d . A .
H11A H 0.4028 0.7193 0.7670 0.074 Uiso 1 1 calc R . .
H11B H 0.2193 0.6713 0.7428 0.074 Uiso 1 1 calc R . .
C12 C 0.4486(3) 0.64021(18) 0.69697(8) 0.0526(5) Uani 1 1 d . . .
H12A H 0.3908 0.5791 0.6779 0.063 Uiso 1 1 calc R A .
H12B H 0.4361 0.7088 0.6767 0.063 Uiso 1 1 calc R . .
C13 C 0.6549(3) 0.61389(16) 0.70502(7) 0.0432(5) Uani 1 1 d . A .
C14 C 0.6664(3) 0.50902(16) 0.74067(7) 0.0467(5) Uani 1 1 d . . .
H14 H 0.6024 0.4489 0.7217 0.056 Uiso 1 1 calc R A .
C15 C 0.8692(3) 0.47607(19) 0.73982(8) 0.0548(6) Uani 1 1 d . A .
H15A H 0.8845 0.3961 0.7469 0.066 Uiso 1 1 calc R . .
H15B H 0.9395 0.5191 0.7651 0.066 Uiso 1 1 calc R . .
C16 C 0.9308(3) 0.50497(19) 0.68441(8) 0.0556(6) Uani 1 1 d . . .
H16A H 0.9609 0.4365 0.6656 0.067 Uiso 1 1 calc R A .
H16B H 1.0400 0.5529 0.6851 0.067 Uiso 1 1 calc R . .
C17 C 0.7671(3) 0.56729(17) 0.65796(7) 0.0463(5) Uani 1 1 d . A .
H17 H 0.6898 0.5097 0.6413 0.056 Uiso 1 1 calc R . .
C18 C 0.7544(3) 0.71861(16) 0.72729(8) 0.0516(5) Uani 1 1 d . . .
H18A H 0.6985 0.7390 0.7597 0.077 Uiso 1 1 calc R A .
H18B H 0.7432 0.7804 0.7034 0.077 Uiso 1 1 calc R . .
H18C H 0.8833 0.7016 0.7326 0.077 Uiso 1 1 calc R . .
C20 C 0.8315(3) 0.64932(17) 0.61520(8) 0.0497(5) Uani 1 1 d . . .
H20 H 0.9106 0.7059 0.6320 0.060 Uiso 1 1 calc R A .
C21 C 0.6754(3) 0.71380(19) 0.58833(8) 0.0599(6) Uani 1 1 d . A .
H21A H 0.6092 0.7573 0.6142 0.072 Uiso 1 1 calc R . .
H21B H 0.7308 0.7670 0.5643 0.072 Uiso 1 1 calc R . .
C22 C 0.9528(4) 0.5875(2) 0.57629(8) 0.0630(6) Uani 1 1 d . A .
H22A H 1.0584 0.5549 0.5942 0.076 Uiso 1 1 calc R . .
H22B H 0.8821 0.5262 0.5611 0.076 Uiso 1 1 calc R . .
O22 O 1.0182(3) 0.6597(2) 0.53611(7) 0.0780(5) Uani 1 1 d D . .
H22 H 1.134(2) 0.669(2) 0.5377(10) 0.086(10) Uiso 1 1 d D . .
C23 C 0.5373(4) 0.6436(3) 0.55933(10) 0.0813(8) Uani 1 1 d . . .
H23A H 0.5979 0.6088 0.5298 0.098 Uiso 1 1 calc R A .
H23B H 0.4923 0.5837 0.5817 0.098 Uiso 1 1 calc R . .
O23 O 0.3845(3) 0.7090(2) 0.54183(9) 0.1117(9) Uani 1 1 d D A .
H23 H 0.425(5) 0.756(2) 0.5194(11) 0.136(14) Uiso 1 1 d D . .

loop_
_atom_site_aniso_label
_atom_site_aniso_U_11
_atom_site_aniso_U_22
_atom_site_aniso_U_33
_atom_site_aniso_U_23
_atom_site_aniso_U_13
_atom_site_aniso_U_12
C1A 0.110(4) 0.078(2) 0.108(3) -0.022(2) 0.010(3) 0.004(3)
C2A 0.155(4) 0.179(4) 0.0665(18) -0.013(2) -0.025(2) -0.035(3)
C3A 0.083(2) 0.110(2) 0.111(2) -0.001(2) -0.005(2) -0.0205(19)
C4A 0.078(3) 0.084(2) 0.0540(17) -0.0087(18) -0.0047(17) -0.005(2)
C5A 0.098(2) 0.114(2) 0.0653(16) 0.0195(15) 0.0137(17) -0.010(2)
C6A 0.095(3) 0.091(3) 0.087(3) 0.015(2) -0.017(2) 0.023(2)
Si7A 0.0676(5) 0.0645(5) 0.0458(4) 0.0069(4) -0.0004(4) 0.0000(5)
C1B 0.076(16) 0.097(19) 0.11(2) 0.033(15) -0.025(14) -0.029(14)
C2B 0.155(4) 0.179(4) 0.0665(18) -0.013(2) -0.025(2) -0.035(3)
C3B 0.083(2) 0.110(2) 0.111(2) -0.001(2) -0.005(2) -0.0205(19)
C4B 0.083(15) 0.062(11) 0.065(10) 0.009(10) 0.009(10) -0.017(11)
C5B 0.098(2) 0.114(2) 0.0653(16) 0.0195(15) 0.0137(17) -0.010(2)
C6B 0.091(17) 0.073(13) 0.14(2) 0.016(13) 0.061(19) 0.017(14)
Si7B 0.077(3) 0.054(3) 0.058(2) 0.005(2) 0.006(3) 0.015(2)
O8 0.0660(11) 0.0671(9) 0.0456(7) 0.0003(7) -0.0026(8) -0.0041(8)
C8 0.0527(15) 0.0542(12) 0.0536(12) 0.0057(10) 0.0010(11) -0.0073(11)
C9 0.0494(15) 0.0795(16) 0.0596(12) 0.0010(12) 0.0056(11) -0.0065(13)
C11 0.0392(13) 0.0760(15) 0.0702(14) -0.0013(12) 0.0013(12) 0.0062(12)
C12 0.0400(13) 0.0610(13) 0.0568(12) 0.0047(10) -0.0033(10) 0.0043(11)
C13 0.0368(12) 0.0449(10) 0.0477(10) 0.0003(9) -0.0042(9) 0.0017(9)
C14 0.0437(13) 0.0465(11) 0.0498(11) 0.0016(9) -0.0033(10) -0.0018(10)
C15 0.0500(14) 0.0570(12) 0.0576(12) 0.0061(10) -0.0025(11) 0.0110(11)
C16 0.0494(14) 0.0629(13) 0.0547(12) -0.0002(10) 0.0008(11) 0.0136(11)
C17 0.0424(13) 0.0517(11) 0.0447(10) -0.0022(9) -0.0041(9) 0.0010(10)
C18 0.0483(14) 0.0489(11) 0.0577(12) -0.0030(9) -0.0002(11) -0.0027(10)
C20 0.0437(13) 0.0574(12) 0.0481(10) 0.0013(10) -0.0019(11) -0.0012(10)
C21 0.0546(15) 0.0731(14) 0.0519(12) 0.0130(11) 0.0016(12) 0.0065(13)
C22 0.0534(15) 0.0836(16) 0.0520(12) 0.0097(12) 0.0066(11) 0.0066(14)
O22 0.0455(11) 0.1299(16) 0.0587(10) 0.0257(10) 0.0048(9) 0.0004(11)
C23 0.0607(18) 0.114(2) 0.0693(16) 0.0226(16) -0.0231(14) -0.0066(17)
O23 0.0469(12) 0.184(2) 0.1047(16) 0.0797(17) -0.0115(11) -0.0055(14)

loop_
_atom_type_symbol
_atom_type_description
_atom_type_scat_dispersion_real
_atom_type_scat_dispersion_imag
_atom_type_scat_source
C C 0.0033 0.0016 'International Tables Vol C Tables 4.2.6.8 and 6.1.1.4'
H H 0.0000 0.0000 'International Tables Vol C Tables 4.2.6.8 and 6.1.1.4'
O O 0.0106 0.0060 'International Tables Vol C Tables 4.2.6.8 and 6.1.1.4'
Si Si 0.0817 0.0704 'International Tables Vol C Tables 4.2.6.8 and 6.1.1.4'

loop_
_geom_angle_atom_site_label_1
_geom_angle_atom_site_label_2
_geom_angle_atom_site_label_3
_geom_angle
C3A C4A C1A 109.9(3)
C3A C4A C2A 107.8(3)
C1A C4A C2A 111.3(3)
C3A C4A Si7A 109.7(2)
C1A C4A Si7A 110.2(3)
C2A C4A Si7A 108.0(3)
O8 Si7A C5A 109.87(13)
O8 Si7A C6A 110.71(14)
C5A Si7A C6A 110.43(19)
O8 Si7A C4A 103.47(12)
C5A Si7A C4A 110.46(16)
C6A Si7A C4A 111.70(19)
C1B C4B Si7B 112.5(14)
O8 Si7B C4B 103.1(7)
O8 Si7B C6B 116.4(9)
C4B Si7B C6B 113.9(12)
C8 O8 Si7A 122.58(13)
C8 O8 Si7B 139.2(2)
Si7A O8 Si7B 36.52(16)
O8 C8 C9 111.11(19)
O8 C8 C14 110.84(17)
C9 C8 C14 109.39(18)
C11 C9 C8 112.35(19)
C9 C11 C12 112.32(19)
C13 C12 C11 110.83(18)
C12 C13 C18 109.71(17)
C12 C13 C14 107.20(17)
C18 C13 C14 113.41(16)
C12 C13 C17 117.92(16)
C18 C13 C17 109.53(17)
C14 C13 C17 98.78(15)
C15 C14 C8 119.33(18)
C15 C14 C13 104.47(16)
C8 C14 C13 116.60(17)
C14 C15 C16 103.58(17)
C15 C16 C17 107.30(17)
C20 C17 C16 112.79(17)
C20 C17 C13 119.43(16)
C16 C17 C13 102.61(15)
C22 C20 C21 111.28(17)
C22 C20 C17 110.10(16)
C21 C20 C17 114.81(18)
C23 C21 C20 116.1(2)
O22 C22 C20 112.5(2)
O23 C23 C21 111.8(2)

loop_
_geom_bond_atom_site_label_1
_geom_bond_atom_site_label_2
_geom_bond_distance
C1A C4A 1.542(6)
C2A C4A 1.566(4)
C3A C4A 1.531(5)
C4A Si7A 1.878(4)
C5A Si7A 1.862(3)
C6A Si7A 1.863(4)
Si7A O8 1.6528(16)
C1B C4B 1.59(3)
C4B Si7B 1.81(2)
C6B Si7B 1.82(2)
Si7B O8 1.700(5)
O8 C8 1.428(2)
C8 C9 1.517(3)
C8 C14 1.520(3)
C9 C11 1.515(3)
C11 C12 1.532(3)
C12 C13 1.532(3)
C13 C18 1.543(3)
C13 C14 1.548(3)
C13 C17 1.561(3)
C14 C15 1.511(3)
C15 C16 1.538(3)
C16 C17 1.549(3)
C17 C20 1.542(3)
C20 C22 1.519(3)
C20 C21 1.526(3)
C21 C23 1.497(3)
C22 O22 1.425(3)
C23 O23 1.420(3)
